data_4132707
loop_
_publ_author_name
'Lee, Eunji'
'Ju, Huiyeong'
'Park, In-Hyeok'
'Jung, Jong Hwa'
'Ikeda, Mari'
'Kuwahara, Shunsuke'
'Habata, Yoichi'
'Lee, Shim Sung'

_publ_section_title
;
 pseudo[1]Catenane-Type Pillar[5]thiacrown Whose Planar Chiral Inversion
 is Triggered by Metal Cation and Controlled by Anion.
;
_journal_issue 30
_journal_name_full 'Journal of the American Chemical Society'
_journal_page_first 9669
_journal_page_last 9677
_journal_paper_doi 10.1021/jacs.8b05751
_journal_volume 140
_journal_year 2018
_chemical_formula_sum 'C53 H64 Cl2 Hg O20 S2'
_chemical_formula_weight 1356.65
_space_group_crystal_system monoclinic
_space_group_IT_number 4
_space_group_name_Hall 'P 2yb'
_space_group_name_H-M_alt 'P 1 21 1'
_atom_sites_solution_hydrogens geom
_audit_creation_method SHELXL-2014/7
_cell_angle_alpha 90
_cell_angle_beta 91.173(3)
_cell_angle_gamma 90
_cell_formula_units_Z 2
_cell_length_a 15.9151(9)
_cell_length_b 9.0545(5)
_cell_length_c 22.8476(13)
_cell_measurement_reflns_used 9911
_cell_measurement_temperature 173(2)
_cell_measurement_theta_max 23.87
_cell_measurement_theta_min 2.56
_cell_volume 3291.7(3)
_computing_cell_refinement 'Bruker SAINT'
_computing_data_collection 'Bruker APEX2'
_computing_data_reduction 'Bruker SAINT'
_computing_molecular_graphics 'Bruker SHELXTL'
_computing_publication_material 'Bruker SHELXTL'
_computing_structure_refinement 'SHELXL-2014/7 (Sheldrick, 2014)'
_computing_structure_solution 'SHELXS-97 (Sheldrick 2008)'
_diffrn_ambient_temperature 173(2)
_diffrn_measured_fraction_theta_full 1.000
_diffrn_measured_fraction_theta_max 1.000
_diffrn_measurement_device_type 'Bruker APEX-II CCD'
_diffrn_measurement_method '\f and \w scans'
_diffrn_radiation_type MoK\a
_diffrn_radiation_wavelength 0.71073
_diffrn_reflns_av_R_equivalents 0.0466
_diffrn_reflns_av_unetI/netI 0.0752
_diffrn_reflns_Laue_measured_fraction_full 1.000
_diffrn_reflns_Laue_measured_fraction_max 1.000
_diffrn_reflns_limit_h_max 19
_diffrn_reflns_limit_h_min -19
_diffrn_reflns_limit_k_max 9
_diffrn_reflns_limit_k_min -11
_diffrn_reflns_limit_l_max 28
_diffrn_reflns_limit_l_min -27
_diffrn_reflns_number 35461
_diffrn_reflns_point_group_measured_fraction_full 0.889
_diffrn_reflns_point_group_measured_fraction_max 0.876
_diffrn_reflns_theta_full 25.242
_diffrn_reflns_theta_max 26.000
_diffrn_reflns_theta_min 1.545
_exptl_absorpt_coefficient_mu 2.547
_exptl_absorpt_correction_T_max 0.82
_exptl_absorpt_correction_T_min 0.65
_exptl_absorpt_correction_type multi-scan
_exptl_absorpt_process_details SADABS
_exptl_crystal_colour colourless
_exptl_crystal_density_diffrn 1.369
_exptl_crystal_description Needle
_exptl_crystal_F_000 1376
_exptl_crystal_size_max 0.400
_exptl_crystal_size_mid 0.200
_exptl_crystal_size_min 0.080
_exptl_transmission_factor_max 0.7457
_exptl_transmission_factor_min 0.5910
_refine_diff_density_max 1.076
_refine_diff_density_min -0.905
_refine_diff_density_rms 0.121
_refine_ls_abs_structure_details
; 
 Flack x determined using 3215 quotients [(I+)-(I-)]/[(I+)+(I-)] 
 (Parsons, Flack and Wagner, Acta Cryst. B69 (2013) 249-259). 
;
_refine_ls_abs_structure_Flack 0.031(5)
_refine_ls_extinction_method none
_refine_ls_goodness_of_fit_ref 1.035
_refine_ls_hydrogen_treatment constr
_refine_ls_matrix_type full
_refine_ls_number_parameters 662
_refine_ls_number_reflns 11338
_refine_ls_number_restraints 1066
_refine_ls_restrained_S_all 1.040
_refine_ls_R_factor_all 0.0585
_refine_ls_R_factor_gt 0.0502
_refine_ls_shift/su_max 0.001
_refine_ls_shift/su_mean 0.000
_refine_ls_structure_factor_coef Fsqd
_refine_ls_weighting_details 'w=1/[\s^2^(Fo^2^)+(0.0826P)^2^] where P=(Fo^2^+2Fc^2^)/3'
_refine_ls_weighting_scheme calc
_refine_ls_wR_factor_gt 0.1305
_refine_ls_wR_factor_ref 0.1351
_reflns_Friedel_coverage 0.642
_reflns_Friedel_fraction_full 0.763
_reflns_Friedel_fraction_max 0.734
_reflns_number_gt 9761
_reflns_number_total 11338
_reflns_threshold_expression 'I > 2\s(I)'
_cod_data_source_file ja8b05751_si_002.cif
_cod_data_source_block 1
_cod_original_sg_symbol_H-M 'P 21'
_cod_database_code 4132707
_shelx_shelxl_version_number 2014/7
_shelx_space_group_comment
; 
The symmetry employed for this shelxl refinement is uniquely defined 
by the following loop, which should always be used as a source of 
symmetry information in preference to the above space-group names. 
They are only intended as comments. 
;
_shelx_estimated_absorpt_t_min 0.429
_shelx_estimated_absorpt_t_max 0.822

loop_
_space_group_symop_operation_xyz
'x, y, z'
'-x, y+1/2, -z'

loop_
_atom_site_label
_atom_site_type_symbol
_atom_site_fract_x
_atom_site_fract_y
_atom_site_fract_z
_atom_site_U_iso_or_equiv
_atom_site_adp_type
_atom_site_occupancy
_atom_site_site_symmetry_order
_atom_site_calc_flag
_atom_site_refinement_flags_posn
_atom_site_refinement_flags_adp
_atom_site_refinement_flags_occupancy
_atom_site_disorder_assembly
_atom_site_disorder_group
Hg1 Hg 0.74537(2) 0.7600(5) 0.97043(2) 0.02982(12) Uani 1 1 d . U . . .
O1 O 0.7755(6) 0.4321(10) 1.1182(4) 0.055(2) Uani 1 1 d D U . . .
O2 O 0.8193(6) 0.7016(13) 0.8710(4) 0.068(3) Uani 1 1 d . U . . .
O3 O 0.6765(5) 0.8637(12) 0.8732(4) 0.053(2) Uani 1 1 d . U . . .
O4 O 0.7447(5) 1.0420(9) 1.1223(4) 0.0395(19) Uani 1 1 d D U . . .
O5 O 1.0020(7) 0.7348(13) 1.2027(4) 0.126(4) Uani 1 1 d D U . . .
O6 O 0.9289(7) 1.3077(14) 1.2786(5) 0.156(5) Uani 1 1 d D U . . .
O7 O 1.0855(7) 0.8793(13) 1.4145(5) 0.108(4) Uani 1 1 d D U . . .
O8 O 0.7591(8) 0.9910(15) 1.4807(6) 0.128(5) Uani 1 1 d D U . . .
O9 O 0.8733(7) 0.5170(14) 1.4401(5) 0.102(4) Uani 1 1 d D U . . .
O10 O 0.5352(8) 0.6195(16) 1.4649(7) 0.134(5) Uani 1 1 d D U . . .
O11 O 0.6740(9) 0.2185(14) 1.3049(5) 0.129(5) Uani 1 1 d D U . . .
O12 O 0.5137(8) 0.7072(14) 1.2077(5) 0.112(5) Uani 1 1 d D U . . .
S1 S 0.86176(17) 0.5974(6) 0.99551(13) 0.0385(7) Uani 1 1 d . U . . .
S2 S 0.62794(16) 0.9066(5) 1.00255(12) 0.0309(6) Uani 1 1 d . U . . .
C1 C 0.8362(9) 0.3789(15) 1.0780(6) 0.052(3) Uani 1 1 d . U . . .
H1A H 0.8393 0.2699 1.0808 0.062 Uiso 1 1 calc R U . . .
H1B H 0.8921 0.4191 1.0890 0.062 Uiso 1 1 calc R U . . .
C2 C 0.8148(8) 0.4222(14) 1.0154(6) 0.045(3) Uani 1 1 d . U . . .
H2A H 0.7530 0.4291 1.0104 0.054 Uiso 1 1 calc R U . . .
H2B H 0.8350 0.3443 0.9887 0.054 Uiso 1 1 calc R U . . .
C3 C 0.9111(9) 0.555(2) 0.9269(6) 0.064(4) Uani 1 1 d . U . . .
H3A H 0.9573 0.6270 0.9213 0.076 Uiso 1 1 calc R U . . .
H3B H 0.9368 0.4561 0.9301 0.076 Uiso 1 1 calc R U . . .
C4 C 0.8565(9) 0.558(2) 0.8744(7) 0.071(4) Uani 1 1 d . U . . .
H4A H 0.8897 0.5386 0.8390 0.086 Uiso 1 1 calc R U . . .
H4B H 0.8123 0.4816 0.8771 0.086 Uiso 1 1 calc R U . . .
C5 C 0.7683(11) 0.721(2) 0.8187(5) 0.084(6) Uani 1 1 d . U . . .
H5A H 0.7240 0.6444 0.8158 0.101 Uiso 1 1 calc R U . . .
H5B H 0.8031 0.7161 0.7833 0.101 Uiso 1 1 calc R U . . .
C6 C 0.7282(12) 0.880(2) 0.8257(7) 0.089(6) Uani 1 1 d . U . . .
H6A H 0.7721 0.9554 0.8335 0.107 Uiso 1 1 calc R U . . .
H6B H 0.6954 0.9086 0.7901 0.107 Uiso 1 1 calc R U . . .
C7 C 0.6354(8) 0.9992(17) 0.8874(6) 0.054(3) Uani 1 1 d . U . . .
H7A H 0.6056 1.0398 0.8525 0.065 Uiso 1 1 calc R U . . .
H7B H 0.6768 1.0731 0.9017 0.065 Uiso 1 1 calc R U . . .
C8 C 0.5733(8) 0.9621(17) 0.9351(6) 0.046(3) Uani 1 1 d . U . . .
H8A H 0.5361 0.8809 0.9215 0.056 Uiso 1 1 calc R U . . .
H8B H 0.5378 1.0494 0.9428 0.056 Uiso 1 1 calc R U . . .
C9 C 0.6758(8) 1.0863(13) 1.0288(6) 0.045(3) Uani 1 1 d . U . . .
H9A H 0.7349 1.0911 1.0163 0.054 Uiso 1 1 calc R U . . .
H9B H 0.6451 1.1694 1.0101 0.054 Uiso 1 1 calc R U . . .
C10 C 0.6736(8) 1.1038(15) 1.0925(6) 0.052(3) Uani 1 1 d . U . . .
H10A H 0.6703 1.2104 1.1019 0.062 Uiso 1 1 calc R U . . .
H10B H 0.6220 1.0562 1.1071 0.062 Uiso 1 1 calc R U . . .
C11 C 0.6892(4) 0.6447(7) 1.1266(3) 0.035(2) Uani 1 1 d G U . . .
C12 C 0.7691(4) 0.5831(8) 1.1247(4) 0.040(3) Uani 1 1 d DG U . . .
C13 C 0.8394(3) 0.6740(10) 1.1235(3) 0.034(3) Uani 1 1 d G U . . .
H13A H 0.8940 0.6319 1.1221 0.040 Uiso 1 1 calc R U . . .
C14 C 0.8298(3) 0.8266(10) 1.1243(3) 0.034(2) Uani 1 1 d G U . . .
C15 C 0.7500(4) 0.8882(7) 1.1262(4) 0.028(2) Uani 1 1 d DG U . . .
C16 C 0.6796(3) 0.7973(8) 1.1274(3) 0.035(3) Uani 1 1 d G U . . .
H16A H 0.6250 0.8394 1.1288 0.042 Uiso 1 1 calc R U . . .
C17 C 0.9090(7) 0.9229(14) 1.1240(5) 0.036(2) Uani 1 1 d . U . . .
H17A H 0.8975 1.0102 1.0990 0.043 Uiso 1 1 calc R U . . .
H17B H 0.9546 0.8659 1.1056 0.043 Uiso 1 1 calc R U . . .
C18 C 0.9413(6) 0.9777(10) 1.1847(3) 0.0791(19) Uani 1 1 d DG U . . .
C19 C 0.9824(5) 0.8795(9) 1.2222(3) 0.0794(19) Uani 1 1 d DG U . . .
C20 C 1.0057(6) 0.9236(9) 1.2786(3) 0.0797(19) Uani 1 1 d DG U . . .
H20A H 1.0338 0.8565 1.3042 0.096 Uiso 1 1 calc R U . . .
C21 C 0.9877(6) 1.0660(10) 1.2973(3) 0.0799(19) Uani 1 1 d DG U . . .
C22 C 0.9466(5) 1.1642(9) 1.2598(3) 0.0801(19) Uani 1 1 d DG U . . .
C23 C 0.9234(6) 1.1201(9) 1.2035(3) 0.0797(19) Uani 1 1 d DG U . . .
H23A H 0.8952 1.1872 1.1779 0.096 Uiso 1 1 calc R U . . .
C24 C 1.0854(12) 0.679(3) 1.2170(18) 0.115(7) Uani 0.5 1 d D U P A 1
H24A H 1.0913 0.5790 1.2013 0.173 Uiso 0.5 1 calc R U P A 1
H24B H 1.1276 0.7437 1.1998 0.173 Uiso 0.5 1 calc R U P A 1
H24C H 1.0936 0.6769 1.2596 0.173 Uiso 0.5 1 calc R U P A 1
C24X C 1.050(2) 0.635(2) 1.2403(11) 0.115(7) Uani 0.5 1 d D U P A 2
H24D H 1.0576 0.5409 1.2202 0.173 Uiso 0.5 1 calc R U P A 2
H24E H 1.1048 0.6791 1.2497 0.173 Uiso 0.5 1 calc R U P A 2
H24F H 1.0193 0.6187 1.2766 0.173 Uiso 0.5 1 calc R U P A 2
C25 C 0.895(3) 1.416(2) 1.2379(10) 0.146(8) Uani 0.5 1 d D U P B .
H25A H 0.8862 1.5098 1.2583 0.219 Uiso 0.5 1 calc R U P . .
H25B H 0.9340 1.4307 1.2060 0.219 Uiso 0.5 1 calc R U P . .
H25C H 0.8408 1.3806 1.2218 0.219 Uiso 0.5 1 calc R U P . .
C25X C 0.8441(11) 1.342(3) 1.296(2) 0.146(8) Uani 0.5 1 d D U P B 2
H25D H 0.8412 1.4460 1.3083 0.219 Uiso 0.5 1 calc R U P B 2
H25E H 0.8049 1.3252 1.2633 0.219 Uiso 0.5 1 calc R U P B 2
H25F H 0.8288 1.2788 1.3292 0.219 Uiso 0.5 1 calc R U P B 2
C26 C 0.9997(13) 1.126(2) 1.3617(7) 0.094(5) Uani 1 1 d . U . . .
H26A H 1.0605 1.1355 1.3710 0.113 Uiso 1 1 calc R U . . .
H26B H 0.9743 1.2256 1.3643 0.113 Uiso 1 1 calc R U . . .
C27 C 0.9597(6) 1.0254(10) 1.4067(4) 0.087(2) Uani 1 1 d DG U . . .
C28 C 1.0037(5) 0.9071(10) 1.4310(4) 0.087(2) Uani 1 1 d DG U . . .
C29 C 0.9647(5) 0.8138(9) 1.4704(4) 0.087(2) Uani 1 1 d DG U . . .
H29A H 0.9948 0.7329 1.4870 0.104 Uiso 1 1 calc R U . . .
C30 C 0.8817(5) 0.8388(10) 1.4855(4) 0.087(2) Uani 1 1 d DG U . . .
C31 C 0.8377(5) 0.9572(10) 1.4611(4) 0.087(2) Uani 1 1 d DG U . . .
C32 C 0.8767(6) 1.0505(9) 1.4217(4) 0.087(2) Uani 1 1 d DG U . . .
H32A H 0.8466 1.1314 1.4051 0.105 Uiso 1 1 calc R U . . .
C33 C 1.1372(11) 0.766(2) 1.4423(8) 0.133(7) Uani 1 1 d D U . . .
H33A H 1.1926 0.7648 1.4243 0.199 Uiso 1 1 calc R U . . .
H33B H 1.1438 0.7884 1.4842 0.199 Uiso 1 1 calc R U . . .
H33C H 1.1102 0.6699 1.4373 0.199 Uiso 1 1 calc R U . . .
C34 C 0.6952(11) 1.071(3) 1.4475(9) 0.154(8) Uani 1 1 d D U . . .
H34A H 0.6447 1.0808 1.4710 0.231 Uiso 1 1 calc R U . . .
H34B H 0.7164 1.1689 1.4374 0.231 Uiso 1 1 calc R U . . .
H34C H 0.6813 1.0162 1.4115 0.231 Uiso 1 1 calc R U . . .
C35 C 0.8332(8) 0.7189(16) 1.5231(7) 0.081(4) Uani 1 1 d D U . . .
H35A H 0.8738 0.6435 1.5373 0.097 Uiso 1 1 calc R U . . .
H35B H 0.8092 0.7678 1.5578 0.097 Uiso 1 1 calc R U . . .
C36 C 0.7632(6) 0.6430(11) 1.4887(4) 0.074(4) Uani 1 1 d DG U . . .
C37 C 0.7896(5) 0.5409(11) 1.4476(4) 0.070(3) Uani 1 1 d DG U . . .
C38 C 0.7308(5) 0.4663(11) 1.4128(4) 0.079(4) Uani 1 1 d DG U . . .
H38A H 0.7488 0.3965 1.3847 0.094 Uiso 1 1 calc R U . . .
C39 C 0.6455(5) 0.4937(13) 1.4193(4) 0.077(4) Uani 1 1 d G U . . .
C40 C 0.6191(5) 0.5958(14) 1.4605(5) 0.088(4) Uani 1 1 d DG U . . .
C41 C 0.6779(7) 0.6704(12) 1.4952(4) 0.098(5) Uani 1 1 d G U . . .
H41A H 0.6599 0.7402 1.5233 0.117 Uiso 1 1 calc R U . . .
C42 C 0.9159(15) 0.549(5) 1.3860(9) 0.118(8) Uani 0.5 1 d D U P C 1
H42A H 0.9755 0.5232 1.3905 0.178 Uiso 0.5 1 calc R U P C 1
H42B H 0.8905 0.4904 1.3542 0.178 Uiso 0.5 1 calc R U P C 1
H42C H 0.9104 0.6541 1.3769 0.178 Uiso 0.5 1 calc R U P C 1
C42X C 0.9122(15) 0.471(5) 1.3863(9) 0.118(8) Uani 0.5 1 d D U P C 2
H42D H 0.9730 0.4617 1.3928 0.178 Uiso 0.5 1 calc R U P C 2
H42E H 0.8890 0.3753 1.3740 0.178 Uiso 0.5 1 calc R U P C 2
H42F H 0.9008 0.5445 1.3557 0.178 Uiso 0.5 1 calc R U P C 2
C43 C 0.4996(13) 0.758(2) 1.4839(12) 0.178(8) Uani 1 1 d D U . . .
H43A H 0.4382 0.7506 1.4838 0.267 Uiso 1 1 calc R U . . .
H43B H 0.5203 0.7812 1.5236 0.267 Uiso 1 1 calc R U . . .
H43C H 0.5162 0.8373 1.4571 0.267 Uiso 1 1 calc R U . . .
C44 C 0.5824(11) 0.409(2) 1.3840(7) 0.082(5) Uani 1 1 d . U . . .
H44A H 0.5256 0.4342 1.3978 0.099 Uiso 1 1 calc R U . . .
H44B H 0.5914 0.3022 1.3914 0.099 Uiso 1 1 calc R U . . .
C45 C 0.5851(7) 0.4370(12) 1.3163(3) 0.074(4) Uani 1 1 d G U . . .
C46 C 0.6303(8) 0.3411(11) 1.2814(4) 0.096(6) Uani 1 1 d DG U . . .
C47 C 0.6393(6) 0.3714(10) 1.2222(4) 0.077(4) Uani 1 1 d G U . . .
H47A H 0.6702 0.3059 1.1983 0.093 Uiso 1 1 calc R U . . .
C48 C 0.6030(5) 0.4976(10) 1.1979(3) 0.051(3) Uani 1 1 d DG U . . .
C49 C 0.5577(7) 0.5934(10) 1.2329(3) 0.091(5) Uani 1 1 d DG U . . .
C50 C 0.5488(7) 0.5631(11) 1.2921(3) 0.084(5) Uani 1 1 d DG U . . .
H50A H 0.5179 0.6286 1.3159 0.101 Uiso 1 1 calc R U . . .
C51 C 0.686(3) 0.084(2) 1.2719(13) 0.117(8) Uani 0.5 1 d D U P D 1
H51A H 0.7180 0.0126 1.2961 0.176 Uiso 0.5 1 calc R U P D 1
H51B H 0.6316 0.0414 1.2608 0.176 Uiso 0.5 1 calc R U P D 1
H51C H 0.7178 0.1058 1.2366 0.176 Uiso 0.5 1 calc R U P D 1
C51X C 0.7461(18) 0.157(4) 1.2759(14) 0.117(8) Uani 0.5 1 d D U P D 2
H51D H 0.7679 0.0725 1.2986 0.176 Uiso 0.5 1 calc R U P D 2
H51E H 0.7293 0.1231 1.2366 0.176 Uiso 0.5 1 calc R U P D 2
H51F H 0.7900 0.2320 1.2729 0.176 Uiso 0.5 1 calc R U P D 2
C52 C 0.4484(11) 0.786(2) 1.2380(8) 0.122(6) Uani 1 1 d D U . . .
H52A H 0.4249 0.8634 1.2123 0.184 Uiso 1 1 calc R U . . .
H52B H 0.4038 0.7175 1.2488 0.184 Uiso 1 1 calc R U . . .
H52C H 0.4724 0.8321 1.2735 0.184 Uiso 1 1 calc R U . . .
C53 C 0.6115(7) 0.5486(16) 1.1344(6) 0.047(3) Uani 1 1 d . U . . .
H53A H 0.6152 0.4611 1.1086 0.056 Uiso 1 1 calc R U . . .
H53B H 0.5608 0.6053 1.1225 0.056 Uiso 1 1 calc R U . . .
Cl1 Cl 0.90926(19) 1.0393(6) 0.94653(16) 0.0511(8) Uani 1 1 d . U . . .
O13 O 0.8291(5) 1.0073(11) 0.9449(5) 0.0772(7) Uani 0.684(12) 1 d D U P E 1
O14 O 0.9478(7) 0.9042(9) 0.9821(5) 0.0774(9) Uani 0.684(12) 1 d D U P E 1
O13X O 0.8678(11) 0.9342(11) 0.9664(5) 0.0772(7) Uani 0.316(12) 1 d D U P E 2
O14X O 0.8263(7) 1.1342(18) 0.9144(6) 0.0774(9) Uani 0.316(12) 1 d D U P E 2
O15 O 0.9503(7) 1.0249(12) 0.8958(4) 0.111(4) Uani 1 1 d D U . . .
O16 O 0.9342(6) 1.1522(8) 0.9797(5) 0.101(4) Uani 1 1 d D U . . .
Cl2 Cl 0.58469(19) 0.4836(6) 0.94064(16) 0.0450(8) Uani 1 1 d . U . . .
O17 O 0.6658(5) 0.5340(12) 0.9196(5) 0.060(3) Uani 1 1 d . U . . .
O18 O 0.5318(7) 0.6062(13) 0.9529(6) 0.083(3) Uani 1 1 d . U . . .
O19 O 0.5987(9) 0.4050(17) 0.9948(6) 0.104(4) Uani 1 1 d . U . . .
O20 O 0.5480(8) 0.3859(18) 0.9025(7) 0.116(5) Uani 1 1 d . U . . .

loop_
_atom_site_aniso_label
_atom_site_aniso_U_11
_atom_site_aniso_U_22
_atom_site_aniso_U_33
_atom_site_aniso_U_23
_atom_site_aniso_U_13
_atom_site_aniso_U_12
Hg1 0.02263(18) 0.0329(2) 0.03408(19) 0.0009(3) 0.00317(12) 0.0061(3)
O1 0.073(6) 0.035(4) 0.057(5) 0.007(4) 0.010(5) -0.004(4)
O2 0.062(5) 0.101(7) 0.040(4) -0.005(4) 0.009(4) 0.027(5)
O3 0.046(5) 0.074(6) 0.040(4) 0.015(4) -0.001(3) 0.015(4)
O4 0.028(4) 0.039(4) 0.052(5) -0.005(3) 0.000(3) -0.007(3)
O5 0.155(9) 0.120(8) 0.102(8) -0.012(7) -0.037(7) 0.023(7)
O6 0.157(5) 0.155(5) 0.155(5) -0.0003(13) 0.0024(13) 0.0002(13)
O7 0.108(4) 0.108(4) 0.107(4) 0.0002(13) 0.0013(13) -0.0008(13)
O8 0.129(5) 0.128(5) 0.128(5) 0.0000(13) 0.0024(13) 0.0000(13)
O9 0.101(7) 0.084(9) 0.120(8) -0.003(6) -0.008(6) -0.008(6)
O10 0.133(5) 0.134(5) 0.134(5) -0.0003(13) 0.0032(13) -0.0002(13)
O11 0.177(12) 0.128(11) 0.083(8) 0.016(7) 0.012(7) 0.055(9)
O12 0.116(9) 0.112(10) 0.109(8) 0.009(6) 0.020(7) 0.035(7)
S1 0.0242(14) 0.0435(17) 0.0479(16) 0.0069(13) 0.0074(12) 0.0123(12)
S2 0.0200(12) 0.0295(14) 0.0433(14) -0.0033(11) 0.0016(11) 0.0045(10)
C1 0.066(8) 0.032(6) 0.058(6) 0.010(5) 0.009(5) 0.003(5)
C2 0.038(6) 0.035(6) 0.063(6) 0.006(5) 0.009(5) 0.011(5)
C3 0.046(7) 0.094(11) 0.053(6) -0.007(6) 0.024(5) 0.024(7)
C4 0.051(8) 0.103(10) 0.061(7) -0.010(6) 0.018(6) 0.029(7)
C5 0.086(9) 0.136(15) 0.031(5) -0.001(6) 0.008(5) 0.043(9)
C6 0.091(10) 0.134(13) 0.042(7) 0.028(7) 0.013(7) 0.040(9)
C7 0.038(6) 0.073(8) 0.052(6) 0.016(5) -0.013(5) 0.015(5)
C8 0.032(6) 0.048(8) 0.058(6) 0.003(5) -0.016(5) 0.014(5)
C9 0.047(7) 0.024(5) 0.064(6) 0.001(4) -0.003(5) 0.002(5)
C10 0.052(7) 0.036(6) 0.067(6) -0.012(5) -0.010(5) 0.014(5)
C11 0.031(5) 0.042(5) 0.032(5) -0.003(4) -0.002(4) -0.013(4)
C12 0.038(5) 0.039(5) 0.043(7) 0.002(4) 0.006(4) -0.007(4)
C13 0.023(5) 0.037(5) 0.041(7) 0.004(5) -0.002(4) -0.001(4)
C14 0.036(5) 0.040(4) 0.025(6) 0.006(5) 0.004(4) -0.011(4)
C15 0.026(4) 0.035(5) 0.023(5) -0.005(4) -0.005(4) -0.008(3)
C16 0.026(4) 0.048(6) 0.030(5) 0.000(4) -0.002(4) -0.010(3)
C17 0.025(5) 0.040(6) 0.044(5) 0.009(4) 0.005(4) -0.007(4)
C18 0.081(4) 0.088(4) 0.068(3) 0.011(3) -0.016(3) -0.012(3)
C19 0.080(4) 0.088(4) 0.069(3) 0.011(3) -0.016(3) -0.011(3)
C20 0.081(4) 0.089(4) 0.069(3) 0.011(3) -0.016(3) -0.011(3)
C21 0.081(4) 0.089(4) 0.069(3) 0.011(3) -0.016(3) -0.012(3)
C22 0.082(4) 0.089(3) 0.069(3) 0.011(3) -0.015(3) -0.011(3)
C23 0.081(4) 0.088(4) 0.069(3) 0.011(3) -0.015(3) -0.011(3)
C24 0.116(7) 0.115(7) 0.114(8) 0.003(3) 0.000(3) 0.003(3)
C24X 0.116(7) 0.115(7) 0.114(8) 0.003(3) 0.000(3) 0.003(3)
C25 0.146(8) 0.145(8) 0.146(8) 0.0005(19) 0.0030(19) 0.0006(19)
C25X 0.146(8) 0.145(8) 0.146(8) 0.0005(19) 0.0030(19) 0.0006(19)
C26 0.110(11) 0.098(10) 0.074(7) 0.006(6) -0.025(6) -0.022(9)
C27 0.111(4) 0.082(4) 0.068(3) -0.001(3) -0.020(3) -0.012(3)
C28 0.110(4) 0.081(4) 0.067(3) -0.001(3) -0.020(3) -0.012(3)
C29 0.111(4) 0.082(4) 0.067(3) -0.001(3) -0.020(3) -0.012(3)
C30 0.111(4) 0.082(4) 0.067(3) -0.001(3) -0.020(3) -0.012(3)
C31 0.111(4) 0.082(4) 0.068(3) -0.001(3) -0.020(3) -0.012(3)
C32 0.111(4) 0.082(4) 0.068(3) -0.001(3) -0.020(3) -0.012(3)
C33 0.156(15) 0.138(15) 0.105(13) 0.012(15) 0.005(12) 0.031(15)
C34 0.154(8) 0.154(8) 0.154(8) 0.002(3) 0.002(3) 0.001(3)
C35 0.116(9) 0.074(10) 0.053(7) -0.004(6) -0.010(6) -0.005(7)
C36 0.112(8) 0.070(8) 0.040(6) 0.011(6) -0.014(6) -0.003(6)
C37 0.095(7) 0.050(7) 0.065(7) 0.011(6) -0.016(6) -0.008(6)
C38 0.095(7) 0.069(9) 0.073(9) 0.000(7) 0.000(6) -0.021(6)
C39 0.102(8) 0.083(9) 0.047(7) 0.015(6) -0.007(6) -0.012(6)
C40 0.115(8) 0.094(10) 0.054(8) 0.004(7) -0.001(6) -0.006(6)
C41 0.118(8) 0.101(12) 0.073(10) -0.018(9) -0.006(7) 0.005(7)
C42 0.118(8) 0.118(8) 0.119(8) -0.0008(19) 0.0026(19) -0.0003(19)
C42X 0.118(8) 0.118(8) 0.119(8) -0.0008(19) 0.0026(19) -0.0003(19)
C43 0.178(8) 0.176(8) 0.179(8) -0.001(3) 0.005(3) 0.003(3)
C44 0.080(9) 0.110(11) 0.057(7) 0.007(6) 0.003(6) -0.027(8)
C45 0.063(8) 0.096(9) 0.061(6) 0.011(6) 0.011(6) -0.016(7)
C46 0.119(14) 0.106(10) 0.065(7) 0.012(6) 0.013(7) 0.025(10)
C47 0.110(12) 0.061(8) 0.061(7) 0.003(6) 0.002(7) -0.001(7)
C48 0.039(6) 0.060(6) 0.054(6) 0.001(4) -0.004(4) -0.034(5)
C49 0.094(11) 0.099(9) 0.081(7) 0.015(6) 0.021(7) 0.011(8)
C50 0.069(10) 0.106(10) 0.078(7) 0.010(7) 0.025(7) 0.011(8)
C51 0.144(16) 0.132(13) 0.076(12) 0.015(10) -0.004(12) 0.055(11)
C51X 0.144(16) 0.132(13) 0.076(12) 0.015(10) -0.004(12) 0.055(11)
C52 0.122(7) 0.123(7) 0.122(7) -0.002(3) 0.006(3) 0.002(3)
C53 0.031(5) 0.055(7) 0.054(6) 0.004(5) -0.006(4) -0.020(5)
Cl1 0.0300(15) 0.062(2) 0.061(2) 0.0019(16) 0.0111(14) -0.0086(15)
O13 0.0485(13) 0.0678(13) 0.1150(13) 0.0088(13) -0.0051(13) -0.0054(13)
O14 0.0489(16) 0.0679(16) 0.1152(16) 0.0088(16) -0.0055(16) -0.0054(15)
O13X 0.0485(13) 0.0678(13) 0.1150(13) 0.0088(13) -0.0051(13) -0.0054(13)
O14X 0.0489(16) 0.0679(16) 0.1152(16) 0.0088(16) -0.0055(16) -0.0054(15)
O15 0.108(4) 0.114(4) 0.110(4) -0.001(2) 0.010(2) -0.002(3)
O16 0.074(7) 0.070(6) 0.158(10) -0.019(6) -0.034(7) 0.017(5)
Cl2 0.0277(14) 0.0446(19) 0.0625(19) -0.0090(15) -0.0002(13) -0.0018(14)
O17 0.033(4) 0.064(6) 0.084(7) -0.014(5) 0.006(4) -0.006(4)
O18 0.055(6) 0.060(6) 0.135(10) 0.013(6) 0.043(6) 0.012(5)
O19 0.095(9) 0.118(10) 0.101(7) 0.025(7) 0.036(6) 0.036(7)
O20 0.082(8) 0.131(10) 0.135(9) -0.056(8) 0.027(7) -0.051(7)

loop_
_atom_type_symbol
_atom_type_description
_atom_type_scat_dispersion_real
_atom_type_scat_dispersion_imag
_atom_type_scat_source
C C 0.0033 0.0016 'International Tables Vol C Tables 4.2.6.8 and 6.1.1.4'
H H 0.0000 0.0000 'International Tables Vol C Tables 4.2.6.8 and 6.1.1.4'
O O 0.0106 0.0060 'International Tables Vol C Tables 4.2.6.8 and 6.1.1.4'
S S 0.1246 0.1234 'International Tables Vol C Tables 4.2.6.8 and 6.1.1.4'
Hg Hg -2.3894 9.2266 'International Tables Vol C Tables 4.2.6.8 and 6.1.1.4'
Cl Cl 0.1484 0.1585 'International Tables Vol C Tables 4.2.6.8 and 6.1.1.4'

loop_
_geom_angle_atom_site_label_1
_geom_angle_atom_site_label_2
_geom_angle_atom_site_label_3
_geom_angle
S2 Hg1 S1 148.48(10)
S2 Hg1 O13X 105.7(4)
S1 Hg1 O13X 78.5(4)
S2 Hg1 O3 75.5(2)
S1 Hg1 O3 136.0(2)
O13X Hg1 O3 93.2(5)
S2 Hg1 O2 137.2(2)
S1 Hg1 O2 74.3(2)
O13X Hg1 O2 74.6(3)
O3 Hg1 O2 61.9(3)
C12 O1 C1 117.0(9)
C4 O2 C5 112.4(12)
C4 O2 Hg1 109.2(8)
C5 O2 Hg1 115.9(8)
C6 O3 C7 111.5(12)
C6 O3 Hg1 117.2(8)
C7 O3 Hg1 107.4(7)
C15 O4 C10 118.0(8)
C19 O5 C24X 120.2(11)
C19 O5 C24 117.1(11)
C22 O6 C25 120.4(11)
C22 O6 C25X 118.7(12)
C25 O6 C25X 72(3)
C28 O7 C33 122.5(9)
C31 O8 C34 125.1(11)
C37 O9 C42X 125.9(12)
C37 O9 C42 123.3(12)
C40 O10 C43 123.4(12)
C46 O11 C51X 121.2(11)
C46 O11 C51 122.4(11)
C49 O12 C52 122.5(9)
C3 S1 C2 102.8(8)
C3 S1 Hg1 105.4(5)
C2 S1 Hg1 105.9(4)
C8 S2 C9 102.3(6)
C8 S2 Hg1 104.6(5)
C9 S2 Hg1 105.1(4)
O1 C1 C2 112.2(11)
C1 C2 S1 112.2(9)
C4 C3 S1 116.4(10)
O2 C4 C3 107.3(14)
O2 C5 C6 104.4(13)
O3 C6 C5 103.2(14)
O3 C7 C8 106.2(11)
C7 C8 S2 111.1(8)
C10 C9 S2 113.0(9)
O4 C10 C9 113.4(11)
C12 C11 C16 120.0
C12 C11 C53 121.3(7)
C16 C11 C53 118.4(7)
O1 C12 C13 121.6(7)
O1 C12 C11 118.1(7)
C13 C12 C11 120.0
C12 C13 C14 120.0
C15 C14 C13 120.0
C15 C14 C17 121.6(7)
C13 C14 C17 118.4(7)
C14 C15 C16 120.0
C14 C15 O4 116.8(6)
C16 C15 O4 123.0(6)
C15 C16 C11 120.0
C14 C17 C18 115.8(8)
C19 C18 C23 120.0
C19 C18 C17 119.3(6)
C23 C18 C17 120.4(6)
C18 C19 C20 120.0
C18 C19 O5 120.00(6)
C20 C19 O5 119.99(6)
C21 C20 C19 120.0
C20 C21 C22 120.0
C20 C21 C26 125.9(9)
C22 C21 C26 113.6(9)
C23 C22 C21 120.0
C23 C22 O6 120.00(6)
C21 C22 O6 120.00(6)
C22 C23 C18 120.0
C27 C26 C21 112.3(13)
C28 C27 C32 120.0
C28 C27 C26 121.1(9)
C32 C27 C26 118.8(9)
O7 C28 C29 119.99(6)
O7 C28 C27 119.98(6)
C29 C28 C27 120.0
C30 C29 C28 120.0
C31 C30 C29 120.0
C31 C30 C35 119.68(9)
C29 C30 C35 119.72(9)
O8 C31 C30 119.80(9)
O8 C31 C32 119.84(9)
C30 C31 C32 120.0
C31 C32 C27 120.0
C36 C35 C30 112.9(10)
C37 C36 C41 120.0
C37 C36 C35 115.0(7)
C41 C36 C35 125.0(7)
O9 C37 C38 119.99(6)
O9 C37 C36 119.98(6)
C38 C37 C36 120.0
C37 C38 C39 120.0
C40 C39 C38 120.0
C40 C39 C44 120.0(10)
C38 C39 C44 120.0(10)
O10 C40 C39 117.9(9)
O10 C40 C41 122.1(9)
C39 C40 C41 120.0
C40 C41 C36 120.0
C39 C44 C45 114.7(12)
C46 C45 C50 120.0
C46 C45 C44 119.3(9)
C50 C45 C44 120.5(9)
C45 C46 C47 120.0
C45 C46 O11 122.0(7)
C47 C46 O11 117.8(7)
C46 C47 C48 120.0
C49 C48 C47 120.0
C49 C48 C53 114.4(7)
C47 C48 C53 125.5(7)
O12 C49 C48 119.74(9)
O12 C49 C50 119.78(9)
C48 C49 C50 120.0
C49 C50 C45 120.0
C11 C53 C48 111.7(8)
O13X Cl1 O16 122.2(6)
O13 Cl1 O16 117.8(5)
O13X Cl1 O15 120.6(6)
O13 Cl1 O15 116.3(6)
O16 Cl1 O15 114.9(5)
O13 Cl1 O14 102.2(5)
O16 Cl1 O14 101.2(5)
O15 Cl1 O14 100.2(4)
O13X Cl1 O14X 97.4(5)
O16 Cl1 O14X 94.3(5)
O15 Cl1 O14X 93.6(5)
Cl1 O13X Hg1 155.3(13)
O20 Cl2 O18 112.6(9)
O20 Cl2 O19 106.5(10)
O18 Cl2 O19 107.3(8)
O20 Cl2 O17 111.2(7)
O18 Cl2 O17 110.6(6)
O19 Cl2 O17 108.3(7)

loop_
_geom_bond_atom_site_label_1
_geom_bond_atom_site_label_2
_geom_bond_distance
Hg1 S2 2.419(3)
Hg1 S1 2.426(3)
Hg1 O13X 2.509(10)
Hg1 O3 2.630(8)
Hg1 O2 2.632(9)
O1 C12 1.379(8)
O1 C1 1.430(16)
O2 C4 1.428(18)
O2 C5 1.443(16)
O3 C6 1.384(18)
O3 C7 1.430(17)
O4 C15 1.397(8)
O4 C10 1.423(14)
O5 C19 1.421(10)
O5 C24X 1.4501(14)
O5 C24 1.4506(14)
O6 C22 1.399(11)
O6 C25 1.4504(11)
O6 C25X 1.4504(11)
O7 C28 1.386(10)
O7 C33 1.4502(14)
O8 C31 1.372(10)
O8 C34 1.4497(14)
O9 C37 1.364(10)
O9 C42X 1.4498(14)
O9 C42 1.4503(15)
O10 C40 1.358(11)
O10 C43 1.4501(14)
O11 C46 1.411(10)
O11 C51X 1.4502(14)
O11 C51 1.4503(14)
O12 C49 1.367(9)
O12 C52 1.4505(14)
S1 C3 1.808(13)
S1 C2 1.816(13)
S2 C8 1.825(13)
S2 C9 1.889(12)
C1 C2 1.514(17)
C3 C4 1.47(2)
C5 C6 1.58(3)
C7 C8 1.52(2)
C9 C10 1.465(18)
C11 C12 1.3900
C11 C16 1.3900
C11 C53 1.525(12)
C12 C13 1.3900
C13 C14 1.3900
C14 C15 1.3900
C14 C17 1.533(11)
C15 C16 1.3900
C17 C18 1.552(13)
C18 C19 1.3900
C18 C23 1.3900
C19 C20 1.3900
C20 C21 1.3900
C21 C22 1.3900
C21 C26 1.576(18)
C22 C23 1.3900
C26 C27 1.52(2)
C27 C28 1.3900
C27 C32 1.3900
C28 C29 1.3900
C29 C30 1.3900
C30 C31 1.3900
C30 C35 1.595(18)
C31 C32 1.3900
C35 C36 1.515(16)
C36 C37 1.3900
C36 C41 1.3900
C37 C38 1.3900
C38 C39 1.3900
C39 C40 1.3900
C39 C44 1.489(18)
C40 C41 1.3900
C44 C45 1.570(16)
C45 C46 1.3900
C45 C50 1.3900
C46 C47 1.3900
C47 C48 1.3900
C48 C49 1.3900
C48 C53 1.532(14)
C49 C50 1.3900
Cl1 O13X 1.249(9)
Cl1 O13 1.307(9)
Cl1 O16 1.329(9)
Cl1 O15 1.349(10)
Cl1 O14 1.585(10)
Cl1 O14X 1.726(12)
Cl2 O20 1.364(13)
Cl2 O18 1.423(11)
Cl2 O19 1.440(13)
Cl2 O17 1.460(9)
